data_1527129
loop_
_publ_author_name
'Bauer, E.'
'Hilscher, G.'
'Schaudy, G.'
'Keller, L.'
'Doenni, A.'
'Fischer, P.'

_publ_section_title
;
 Magnetic properties of Ce Ga3 Pd2
;
_journal_name_full 'Zeitschrift fuer Physik, B (1984-)'
_journal_page_first 359
_journal_page_last 363
_journal_volume 94
_journal_year 1994
_chemical_formula_sum 'Ce Ga3 Pd2'
_space_group_IT_number 191
_symmetry_space_group_name_Hall '-P 6 2'
_symmetry_space_group_name_H-M 'P 6/m m m'
_cell_angle_alpha 90
_cell_angle_beta 90
_cell_angle_gamma 120
_cell_formula_units_Z 1
_cell_length_a 5.3965
_cell_length_b 5.3965
_cell_length_c 4.2538
_cell_volume 107.283
_citation_journal_id_ASTM ZPCMDN
_cod_data_source_file Bauer_ZPCMDN_1994_281.cif
_cod_data_source_block Ce1Ga3Pd2
_cod_original_cell_volume 107.2833
_cod_original_formula_sum 'Ce1 Ga3 Pd2'
_cod_database_code 1527129

loop_
_symmetry_equiv_pos_as_xyz
x,y,z
x-y,x,z
-y,x-y,z
-x,-y,z
-x+y,-x,z
y,-x+y,z
-y,-x,-z
x-y,-y,-z
x,x-y,-z
y,x,-z
-x+y,y,-z
-x,-x+y,-z
-x,-y,-z
-x+y,-x,-z
y,-x+y,-z
x,y,-z
x-y,x,-z
-y,x-y,-z
y,x,z
-x+y,y,z
-x,-x+y,z
-y,-x,z
x-y,-y,z
x,x-y,z

loop_
_atom_site_label
_atom_site_type_symbol
_atom_site_fract_x
_atom_site_fract_y
_atom_site_fract_z
_atom_site_occupancy
_atom_site_U_iso_or_equiv
Pd1 Pd 0.3333 0.6667 0 1 0.0
Ce1 Ce 0 0 0 1 0.0
Ga1 Ga 0.5 0 0.5 1 0.0
